data_1515909
loop_
_publ_author_name
'Ruamps, Renaud'
'Batchelor, Luke J.'
'Guillot, R\'egis'
'Zakhia, Georges'
'Barra, Anne-Laure'
'Wernsdorfer, W.'
'Guih\'ery, Nathalie'
'Mallah, Talal'

_publ_section_title
;
 Ising-type magnetic anisotropy and single molecule magnet behaviour in
 mononuclear trigonal bipyramidal Co(ii) complexes
;
_journal_issue 9
_journal_name_full 'Chemical Science'
_journal_page_first 3418
_journal_paper_doi 10.1039/C4SC00984C
_journal_volume 5
_journal_year 2014
_chemical_absolute_configuration ad
_chemical_formula_moiety 'C12 H30 Br Co N4, Br'
_chemical_formula_sum 'C12 H30 Br2 Co N4'
_chemical_formula_weight 449.15
_space_group_IT_number 198
_symmetry_cell_setting cubic
_symmetry_Int_Tables_number 198
_symmetry_space_group_name_Hall 'P 2ac 2ab 3'
_symmetry_space_group_name_H-M 'P 21 3'
_atom_sites_solution_hydrogens geom
_atom_sites_solution_primary direct
_atom_sites_solution_secondary difmap
_audit_creation_method SHELXL-97
_cell_angle_alpha 90.00
_cell_angle_beta 90.00
_cell_angle_gamma 90.00
_cell_formula_units_Z 4
_cell_length_a 12.0262(4)
_cell_length_b 12.0262(4)
_cell_length_c 12.0262(4)
_cell_measurement_reflns_used 9983
_cell_measurement_temperature 100(1)
_cell_measurement_theta_max 36.28
_cell_measurement_theta_min 2.39
_cell_volume 1739.34(10)
_computing_cell_refinement 'Bruker SAINT'
_computing_data_collection 'Bruker APEX2'
_computing_data_reduction 'Bruker SAINT'
_computing_structure_refinement 'SHELXL-97 (Sheldrick, 1997)'
_computing_structure_solution 'SHELXS-97 (Sheldrick, 1990)'
_diffrn_ambient_temperature 100(1)
_diffrn_measured_fraction_theta_full 0.997
_diffrn_measured_fraction_theta_max 0.995
_diffrn_measurement_device_type 'Bruker APEX-II CCD'
_diffrn_measurement_method '\f and \w scans'
_diffrn_radiation_monochromator graphite
_diffrn_radiation_probe x-ray
_diffrn_radiation_type MoK\a
_diffrn_radiation_wavelength 0.71073
_diffrn_reflns_av_R_equivalents 0.0321
_diffrn_reflns_av_sigmaI/netI 0.0382
_diffrn_reflns_limit_h_max 15
_diffrn_reflns_limit_h_min -20
_diffrn_reflns_limit_k_max 16
_diffrn_reflns_limit_k_min -16
_diffrn_reflns_limit_l_max 19
_diffrn_reflns_limit_l_min -15
_diffrn_reflns_number 21073
_diffrn_reflns_theta_full 25.00
_diffrn_reflns_theta_max 36.28
_diffrn_reflns_theta_min 2.40
_diffrn_source 'fine-focus sealed tube'
_diffrn_source_type 'kappa X8 APEX II Bruker ICMMO'
_exptl_absorpt_coefficient_mu 5.576
_exptl_absorpt_correction_T_max 0.4387
_exptl_absorpt_correction_T_min 0.2730
_exptl_absorpt_correction_type psi-scan
_exptl_absorpt_process_details SADABS
_exptl_crystal_density_diffrn 1.715
_exptl_crystal_density_method 'not measured'
_exptl_crystal_F_000 908
_exptl_crystal_size_max 0.32
_exptl_crystal_size_mid 0.18
_exptl_crystal_size_min 0.18
_refine_diff_density_max 0.563
_refine_diff_density_min -0.531
_refine_diff_density_rms 0.065
_refine_ls_abs_structure_details 'Flack H D (1983), Acta Cryst. A39, 876-881'
_refine_ls_abs_structure_Flack 0.010(5)
_refine_ls_extinction_method none
_refine_ls_goodness_of_fit_ref 0.989
_refine_ls_hydrogen_treatment constr
_refine_ls_matrix_type full
_refine_ls_number_parameters 60
_refine_ls_number_reflns 2791
_refine_ls_number_restraints 0
_refine_ls_restrained_S_all 0.989
_refine_ls_R_factor_all 0.0282
_refine_ls_R_factor_gt 0.0212
_refine_ls_shift/su_max 0.002
_refine_ls_shift/su_mean 0.000
_refine_ls_structure_factor_coef Fsqd
_refine_ls_weighting_details 'calc w=1/[\s^2^(Fo^2^)+(0.0075P)^2^+0.0000P] where P=(Fo^2^+2Fc^2^)/3'
_refine_ls_weighting_scheme calc
_refine_ls_wR_factor_gt 0.0288
_refine_ls_wR_factor_ref 0.0295
_reflns_number_gt 2508
_reflns_number_total 2791
_reflns_threshold_expression >2sigma(I)
_cod_data_source_file c4sc00984c2.cif
_cod_data_source_block 2
_cod_depositor_comments 'Adding full bibliography for 1515908--1515910.cif.'
_cod_original_cell_volume 1739.34(17)
_cod_database_code 1515909

loop_
_symmetry_equiv_pos_as_xyz
'x, y, z'
'-x+1/2, -y, z+1/2'
'-x, y+1/2, -z+1/2'
'x+1/2, -y+1/2, -z'
'z, x, y'
'z+1/2, -x+1/2, -y'
'-z+1/2, -x, y+1/2'
'-z, x+1/2, -y+1/2'
'y, z, x'
'-y, z+1/2, -x+1/2'
'y+1/2, -z+1/2, -x'
'-y+1/2, -z, x+1/2'

loop_
_atom_site_label
_atom_site_type_symbol
_atom_site_fract_x
_atom_site_fract_y
_atom_site_fract_z
_atom_site_U_iso_or_equiv
_atom_site_adp_type
_atom_site_occupancy
_atom_site_symmetry_multiplicity
_atom_site_calc_flag
_atom_site_refinement_flags
C1 C -0.01818(9) 0.88132(9) 0.81777(9) 0.0120(2) Uani 1 1 d .
H1A H -0.0255 0.9365 0.7594 0.014 Uiso 1 1 calc R
H1B H -0.0463 0.8111 0.7897 0.014 Uiso 1 1 calc R
C3 C 0.25516(9) 0.95046(9) 0.95277(9) 0.0149(2) Uani 1 1 d .
H3A H 0.3045 0.9228 0.8964 0.022 Uiso 1 1 calc R
H3B H 0.2480 0.8961 1.0108 0.022 Uiso 1 1 calc R
H3C H 0.2847 1.0181 0.9831 0.022 Uiso 1 1 calc R
C4 C 0.15906(9) 1.06086(9) 0.81799(9) 0.0145(2) Uani 1 1 d .
H4A H 0.1815 1.1287 0.8536 0.022 Uiso 1 1 calc R
H4B H 0.0901 1.0726 0.7795 0.022 Uiso 1 1 calc R
H4C H 0.2152 1.0383 0.7659 0.022 Uiso 1 1 calc R
C12 C 0.10290(9) 0.86876(9) 0.84907(9) 0.0122(2) Uani 1 1 d .
H12A H 0.1115 0.8066 0.8997 0.015 Uiso 1 1 calc R
H12B H 0.1465 0.8535 0.7830 0.015 Uiso 1 1 calc R
N1 N -0.08399(7) 0.91601(7) 0.91601(7) 0.0103(3) Uani 1 3 d S
N2 N 0.14412(7) 0.97262(7) 0.90312(7) 0.01067(16) Uani 1 1 d .
Co Co 0.022053(12) 1.022053(12) 1.022053(12) 0.00780(5) Uani 1 3 d S
Br1 Br 0.139728(8) 1.139728(8) 1.139728(8) 0.01151(4) Uani 1 3 d S
Br2 Br 0.936679(9) 0.063321(9) 0.563321(9) 0.01435(4) Uani 1 3 d S

loop_
_atom_site_aniso_label
_atom_site_aniso_U_11
_atom_site_aniso_U_22
_atom_site_aniso_U_33
_atom_site_aniso_U_23
_atom_site_aniso_U_13
_atom_site_aniso_U_12
C1 0.0141(5) 0.0120(5) 0.0100(5) -0.0023(4) 0.0012(4) -0.0011(4)
C3 0.0106(5) 0.0171(6) 0.0170(5) -0.0018(4) 0.0006(4) 0.0017(4)
C4 0.0160(5) 0.0124(5) 0.0152(5) 0.0004(4) 0.0030(4) -0.0016(4)
C12 0.0140(5) 0.0099(5) 0.0127(5) -0.0029(4) 0.0030(4) 0.0000(4)
N1 0.0103(3) 0.0103(3) 0.0103(3) 0.0004(3) 0.0004(3) 0.0004(3)
N2 0.0105(4) 0.0095(4) 0.0120(4) -0.0015(3) 0.0011(4) -0.0003(4)
Co 0.00780(5) 0.00780(5) 0.00780(5) 0.00021(5) 0.00021(5) 0.00021(5)
Br1 0.01151(4) 0.01151(4) 0.01151(4) -0.00166(4) -0.00166(4) -0.00166(4)
Br2 0.01435(4) 0.01435(4) 0.01435(4) 0.00127(4) -0.00127(4) -0.00127(4)

loop_
_atom_type_symbol
_atom_type_description
_atom_type_scat_dispersion_real
_atom_type_scat_dispersion_imag
_atom_type_scat_source
C C 0.0031 0.0016 'International Tables Vol C Tables 4.2.6.8 and 6.1.1.4'
H H 0.0000 0.0000 'International Tables Vol C Tables 4.2.6.8 and 6.1.1.4'
N N 0.0061 0.0033 'International Tables Vol C Tables 4.2.6.8 and 6.1.1.4'
Co Co 0.3490 0.9720 'International Tables Vol C Tables 4.2.6.8 and 6.1.1.4'
Br Br -0.2910 2.4679 'International Tables Vol C Tables 4.2.6.8 and 6.1.1.4'

loop_
_geom_angle_atom_site_label_1
_geom_angle_atom_site_label_2
_geom_angle_atom_site_label_3
_geom_angle
_geom_angle_site_symmetry_1
_geom_angle_site_symmetry_3
N1 C1 C12 110.13(9) . .
N2 C12 C1 110.16(9) . .
C1 N1 C1 110.59(6) . 9_456
C1 N1 C1 110.60(6) . 5_465
C1 N1 C1 110.60(6) 9_456 5_465
C1 N1 Co 108.32(7) . .
C1 N1 Co 108.32(7) 9_456 .
C1 N1 Co 108.32(7) 5_465 .
C4 N2 C3 107.23(8) . .
C4 N2 C12 109.75(8) . .
C3 N2 C12 108.86(8) . .
C4 N2 Co 110.24(6) . .
C3 N2 Co 113.49(6) . .
C12 N2 Co 107.25(6) . .
N2 Co N2 117.772(12) . 9_456
N2 Co N2 117.774(12) . 5_465
N2 Co N2 117.773(12) 9_456 5_465
N2 Co N1 81.34(2) . .
N2 Co N1 81.34(2) 9_456 .
N2 Co N1 81.34(2) 5_465 .
N2 Co Br1 98.66(2) . .
N2 Co Br1 98.66(2) 9_456 .
N2 Co Br1 98.66(2) 5_465 .
N1 Co Br1 180.000(19) . .

loop_
_geom_bond_atom_site_label_1
_geom_bond_atom_site_label_2
_geom_bond_distance
_geom_bond_site_symmetry_2
C1 N1 1.4819(11) .
C1 C12 1.5115(15) .
C3 N2 1.4868(13) .
C4 N2 1.4854(13) .
C12 N2 1.4928(13) .
N1 C1 1.4820(11) 9_456
N1 C1 1.4820(11) 5_465
N1 Co 2.2089(15) .
N2 Co 2.1341(9) .
Co N2 2.1342(9) 9_456
Co N2 2.1342(9) 5_465
Co Br1 2.4512(3) .
